data_9012467
loop_
_publ_author_name
'Morosin, B.'
'Graeber, E. J.'

_publ_section_title
;
 Crystal structures of manganese(II) and iron(II) chloride dihydrate
;
_journal_name_full 'Journal of Chemical Physics'
_journal_page_first 898
_journal_page_last 901
_journal_paper_doi 10.1063/1.1696078
_journal_volume 42
_journal_year 1965
_chemical_formula_structural MnCl2*2(H2O)
_chemical_formula_sum 'Cl2 H4 Mn O2'
_space_group_IT_number 12
_symmetry_space_group_name_Hall '-C 2y'
_symmetry_space_group_name_H-M 'C 1 2/m 1'
_cell_angle_alpha 90
_cell_angle_beta 98.67
_cell_angle_gamma 90
_cell_length_a 7.409
_cell_length_b 8.800
_cell_length_c 3.691
_cell_formula_units_Z 2
_cell_volume 237.900
_database_code_amcsd 0012974
_exptl_crystal_density_diffrn 2.260
_cod_original_formula_sum 'Mn Cl2 O2 H4'
_cod_database_code 9012467
_amcsd_formula_title MnCl2*2(H2O)

loop_
_space_group_symop_operation_xyz
x,y,z
1/2+x,1/2+y,z
x,-y,z
1/2+x,1/2-y,z
-x,y,-z
1/2-x,1/2+y,-z
-x,-y,-z
1/2-x,1/2-y,-z

loop_
_atom_site_aniso_label
_atom_site_aniso_U_11
_atom_site_aniso_U_22
_atom_site_aniso_U_33
_atom_site_aniso_U_12
_atom_site_aniso_U_13
_atom_site_aniso_U_23
Mn 0.02843 0.02592 0.02725 0.00000 0.00338 0.00000
Cl 0.02226 0.03742 0.02532 0.00000 0.00343 0.00000
O 0.04547 0.02444 0.04066 0.00000 -0.01488 0.00000

loop_
_atom_site_label
_atom_site_fract_x
_atom_site_fract_y
_atom_site_fract_z
_atom_site_U_iso_or_equiv
Mn 0.00000 0.00000 0.00000 ?
Cl 0.24089 0.00000 0.55850 ?
O 0.00000 0.24432 0.00000 ?
H 0.08630 0.30310 0.09800 0.05193

loop_
_cod_related_entry_id
_cod_related_entry_database
_cod_related_entry_code
1 AMCSD 0012974
